data_7016137
loop_
_publ_author_name
'Dodds, Deborah L.'
'Floure, Joelle'
'Garland, Michael'
'Haddow, Mairi F.'
'Leonard, Thomas R.'
'McMullin, Claire L.'
'Orpen, A. Guy'
'Pringle, Paul G.'

_publ_section_title
;
 Diphosphanes derived from phobane and phosphatrioxa-adamantane:
 similarities, differences and anomalies.
;
_journal_issue 27
_journal_name_full 'Dalton transactions (Cambridge, England : 2003)'
_journal_page_first 7137
_journal_page_last 7146
_journal_paper_doi 10.1039/c1dt10335k
_journal_volume 40
_journal_year 2011
_chemical_formula_moiety 'C16 H28 P2'
_chemical_formula_sum 'C16 H28 P2'
_chemical_formula_weight 282.32
_chemical_name_systematic
;
?
;
_space_group_IT_number 2
_symmetry_cell_setting triclinic
_symmetry_space_group_name_Hall '-P 1'
_symmetry_space_group_name_H-M 'P -1'
_atom_sites_solution_hydrogens geom
_atom_sites_solution_primary direct
_atom_sites_solution_secondary difmap
_audit_creation_method SHELXL-97
_cell_angle_alpha 89.916(5)
_cell_angle_beta 89.400(5)
_cell_angle_gamma 86.605(6)
_cell_formula_units_Z 2
_cell_length_a 6.5859(7)
_cell_length_b 9.9499(11)
_cell_length_c 11.4318(12)
_cell_measurement_reflns_used 7959
_cell_measurement_temperature 100(2)
_cell_measurement_theta_max 27.58
_cell_measurement_theta_min 2.72
_cell_volume 747.76(14)
_computing_cell_refinement 'Apex II (Bruker-AXS, 2007)'
_computing_data_collection 'Apex II (Bruker-AXS, 2007)'
_computing_data_reduction
;
SAINT v7.34A (Bruker-AXS, 2007) & XPREP v2005/4 (Bruker-AXS, 2005)
;
_computing_molecular_graphics 'Bruker SHELXTL'
_computing_publication_material 'Bruker SHELXTL'
_computing_structure_refinement 'SHELXL-97 (Sheldrick, 2008)'
_computing_structure_solution 'SHELXS-97 (Sheldrick, 2008)'
_diffrn_ambient_temperature 100
_diffrn_detector 'CCD plate'
_diffrn_detector_area_resol_mean 8.366
_diffrn_detector_type 'Bruker-AXS SMART APEX'
_diffrn_measured_fraction_theta_full 0.996
_diffrn_measured_fraction_theta_max 0.996
_diffrn_measurement_details 'frames, 0.3\% width'
_diffrn_measurement_device 'four-circle diffractometer'
_diffrn_measurement_device_type 'Bruker-AXS Kappa'
_diffrn_measurement_method '\w & \f scans'
_diffrn_measurement_specimen_support
;
glass fibre
;
_diffrn_radiation_collimation '0.5 mm double pinhole'
_diffrn_radiation_monochromator graphite
_diffrn_radiation_probe x-ray
_diffrn_radiation_type 'Mo K\a'
_diffrn_radiation_wavelength 0.71074
_diffrn_reflns_av_R_equivalents 0.0279
_diffrn_reflns_av_sigmaI/netI 0.0240
_diffrn_reflns_limit_h_max 8
_diffrn_reflns_limit_h_min -8
_diffrn_reflns_limit_k_max 12
_diffrn_reflns_limit_k_min -12
_diffrn_reflns_limit_l_max 14
_diffrn_reflns_limit_l_min -14
_diffrn_reflns_number 15568
_diffrn_reflns_theta_full 27.61
_diffrn_reflns_theta_max 27.61
_diffrn_reflns_theta_min 1.78
_diffrn_source 'sealed X-ray tube'
_diffrn_source_current 40
_diffrn_source_power 2
_diffrn_source_size '0.4 x 8 mm fine focus'
_diffrn_source_target Mo
_diffrn_source_type 'Bruker-AXS KFF Mo 2K 90\% Ceramic'
_diffrn_source_voltage 50
_exptl_absorpt_coefficient_mu 0.273
_exptl_absorpt_correction_T_max 0.7456
_exptl_absorpt_correction_T_min 0.6849
_exptl_absorpt_correction_type multi-scan
_exptl_absorpt_process_details 'SADABS 2008/2 (Sheldrick, G.M., 2008)'
_exptl_crystal_colour colourless
_exptl_crystal_density_diffrn 1.254
_exptl_crystal_density_method 'not measured'
_exptl_crystal_description plate
_exptl_crystal_F_000 308
_exptl_crystal_size_max 0.151
_exptl_crystal_size_mid 0.143
_exptl_crystal_size_min 0.033
_refine_diff_density_max 1.809
_refine_diff_density_min -0.206
_refine_diff_density_rms 0.064
_refine_ls_extinction_method none
_refine_ls_goodness_of_fit_ref 1.055
_refine_ls_hydrogen_treatment constr
_refine_ls_matrix_type full
_refine_ls_number_parameters 163
_refine_ls_number_reflns 3456
_refine_ls_number_restraints 0
_refine_ls_restrained_S_all 1.055
_refine_ls_R_factor_all 0.0435
_refine_ls_R_factor_gt 0.0391
_refine_ls_shift/su_max 0.000
_refine_ls_shift/su_mean 0.000
_refine_ls_structure_factor_coef Fsqd
_refine_ls_weighting_details 'calc w=1/[\s^2^(Fo^2^)+(0.0458P)^2^+0.7673P] where P=(Fo^2^+2Fc^2^)/3'
_refine_ls_weighting_scheme calc
_refine_ls_wR_factor_gt 0.1001
_refine_ls_wR_factor_ref 0.1033
_reflns_number_gt 3097
_reflns_number_total 3456
_reflns_threshold_expression >2sigma(I)
_cod_data_source_file c1dt10335k.txt
_cod_data_source_block 2
_cod_depositor_comments
;
The following automatic conversions were performed:

'_diffrn_radiation_probe' value 'X-ray' changed to 'x-ray' according
to /home/saulius/struct/CIF-dictionaries/cif_core.dic dictionary
named 'cif_core.dic' version 2.4.1 from 2010-06-29.

Automatic conversion script
Id: cif_fix_values 1715 2011-07-08 13:25:40Z adriana 
;
_cod_database_code 7016137

loop_
_symmetry_equiv_pos_as_xyz
'x, y, z'
'-x, -y, -z'

loop_
_atom_site_label
_atom_site_type_symbol
_atom_site_fract_x
_atom_site_fract_y
_atom_site_fract_z
_atom_site_U_iso_or_equiv
_atom_site_adp_type
_atom_site_occupancy
_atom_site_symmetry_multiplicity
_atom_site_calc_flag
_atom_site_refinement_flags
_atom_site_disorder_assembly
_atom_site_disorder_group
P1 P 0.98038(7) 0.38976(4) -0.00532(4) 0.01412(12) Uani 1 1 d . . .
C1 C 1.1961(2) 0.31886(17) 0.08424(15) 0.0155(3) Uani 1 1 d . . .
H1 H 1.3209 0.3274 0.0381 0.019 Uiso 1 1 calc R . .
C2 C 1.2237(3) 0.39159(18) 0.20100(15) 0.0179(3) Uani 1 1 d . . .
H2A H 1.3361 0.3457 0.2418 0.021 Uiso 1 1 calc R . .
H2B H 1.2624 0.4822 0.1840 0.021 Uiso 1 1 calc R . .
C3 C 1.0388(3) 0.40147(18) 0.28428(15) 0.0188(4) Uani 1 1 d . . .
H3A H 1.0302 0.3156 0.3237 0.023 Uiso 1 1 calc R . .
H3B H 1.0625 0.4682 0.3436 0.023 Uiso 1 1 calc R . .
C4 C 0.8329(3) 0.43838(17) 0.22767(14) 0.0169(3) Uani 1 1 d . . .
H4A H 0.8241 0.5345 0.2128 0.020 Uiso 1 1 calc R . .
H4B H 0.7265 0.4200 0.2838 0.020 Uiso 1 1 calc R . .
C5 C 0.7885(2) 0.36594(17) 0.11300(14) 0.0149(3) Uani 1 1 d . . .
H5 H 0.6573 0.4039 0.0847 0.018 Uiso 1 1 calc R . .
C6 C 0.7719(3) 0.21227(17) 0.12456(16) 0.0180(3) Uani 1 1 d . . .
H6A H 0.6661 0.1960 0.1816 0.022 Uiso 1 1 calc R . .
H6B H 0.7286 0.1780 0.0500 0.022 Uiso 1 1 calc R . .
C7 C 0.9668(3) 0.13122(17) 0.16083(15) 0.0175(3) Uani 1 1 d . . .
H7A H 0.9471 0.0364 0.1488 0.021 Uiso 1 1 calc R . .
H7B H 0.9863 0.1444 0.2439 0.021 Uiso 1 1 calc R . .
C8 C 1.1625(3) 0.16661(17) 0.09569(16) 0.0179(3) Uani 1 1 d . . .
H8A H 1.1605 0.1283 0.0178 0.021 Uiso 1 1 calc R . .
H8B H 1.2779 0.1238 0.1360 0.021 Uiso 1 1 calc R . .
P2 P 0.53463(7) 0.01403(4) 0.59409(4) 0.01456(12) Uani 1 1 d . . .
C9 C 0.7103(2) 0.15374(17) 0.58928(14) 0.0146(3) Uani 1 1 d . . .
H9 H 0.8420 0.1164 0.5597 0.017 Uiso 1 1 calc R . .
C10 C 0.6398(3) 0.26956(17) 0.50729(14) 0.0158(3) Uani 1 1 d . . .
H10A H 0.7374 0.3387 0.5115 0.019 Uiso 1 1 calc R . .
H10B H 0.6431 0.2356 0.4277 0.019 Uiso 1 1 calc R . .
C11 C 0.4270(3) 0.33547(17) 0.53194(15) 0.0158(3) Uani 1 1 d . . .
H11A H 0.3855 0.3880 0.4638 0.019 Uiso 1 1 calc R . .
H11B H 0.4372 0.3979 0.5964 0.019 Uiso 1 1 calc R . .
C12 C 0.2576(2) 0.24083(17) 0.56172(15) 0.0154(3) Uani 1 1 d . . .
H12A H 0.2102 0.2039 0.4891 0.019 Uiso 1 1 calc R . .
H12B H 0.1445 0.2943 0.5962 0.019 Uiso 1 1 calc R . .
C13 C 0.3126(2) 0.12288(16) 0.64492(14) 0.0139(3) Uani 1 1 d . . .
H13 H 0.1953 0.0668 0.6489 0.017 Uiso 1 1 calc R . .
C14 C 0.3622(3) 0.16342(17) 0.77151(14) 0.0155(3) Uani 1 1 d . . .
H14A H 0.2443 0.2133 0.8045 0.019 Uiso 1 1 calc R . .
H14B H 0.3852 0.0821 0.8175 0.019 Uiso 1 1 calc R . .
C15 C 0.5474(3) 0.24868(17) 0.78392(14) 0.0156(3) Uani 1 1 d . . .
H15A H 0.5789 0.2553 0.8663 0.019 Uiso 1 1 calc R . .
H15B H 0.5109 0.3389 0.7561 0.019 Uiso 1 1 calc R . .
C16 C 0.7400(3) 0.19528(17) 0.71819(15) 0.0161(3) Uani 1 1 d . . .
H16A H 0.7982 0.1178 0.7603 0.019 Uiso 1 1 calc R . .
H16B H 0.8382 0.2641 0.7198 0.019 Uiso 1 1 calc R . .

loop_
_atom_site_aniso_label
_atom_site_aniso_U_11
_atom_site_aniso_U_22
_atom_site_aniso_U_33
_atom_site_aniso_U_23
_atom_site_aniso_U_13
_atom_site_aniso_U_12
P1 0.0170(2) 0.0134(2) 0.0123(2) 0.00233(15) 0.00014(15) -0.00374(16)
C1 0.0117(7) 0.0169(8) 0.0181(8) 0.0016(6) 0.0033(6) -0.0019(6)
C2 0.0145(8) 0.0187(8) 0.0205(8) 0.0001(6) -0.0045(6) -0.0013(6)
C3 0.0226(9) 0.0194(9) 0.0140(8) 0.0005(6) -0.0017(6) 0.0015(7)
C4 0.0170(8) 0.0176(8) 0.0157(8) 0.0029(6) 0.0046(6) 0.0018(6)
C5 0.0102(7) 0.0161(8) 0.0184(8) 0.0066(6) -0.0004(6) -0.0008(6)
C6 0.0149(8) 0.0176(8) 0.0221(8) 0.0067(6) -0.0009(6) -0.0058(6)
C7 0.0187(8) 0.0140(8) 0.0201(8) 0.0045(6) -0.0011(6) -0.0029(6)
C8 0.0171(8) 0.0150(8) 0.0212(8) 0.0027(6) 0.0008(6) 0.0014(6)
P2 0.0183(2) 0.0122(2) 0.0132(2) -0.00005(15) -0.00098(15) -0.00038(16)
C9 0.0112(7) 0.0168(8) 0.0156(8) -0.0013(6) 0.0007(6) -0.0002(6)
C10 0.0165(8) 0.0160(8) 0.0152(8) 0.0020(6) 0.0026(6) -0.0048(6)
C11 0.0193(8) 0.0128(8) 0.0153(8) 0.0029(6) 0.0004(6) -0.0008(6)
C12 0.0119(7) 0.0169(8) 0.0173(8) 0.0015(6) 0.0008(6) 0.0010(6)
C13 0.0128(7) 0.0147(8) 0.0144(7) 0.0008(6) 0.0011(6) -0.0037(6)
C14 0.0167(8) 0.0170(8) 0.0129(7) 0.0008(6) 0.0024(6) -0.0023(6)
C15 0.0169(8) 0.0170(8) 0.0129(7) -0.0012(6) -0.0008(6) -0.0008(6)
C16 0.0137(8) 0.0181(8) 0.0167(8) -0.0003(6) -0.0021(6) -0.0013(6)

loop_
_atom_type_symbol
_atom_type_description
_atom_type_scat_dispersion_real
_atom_type_scat_dispersion_imag
_atom_type_scat_source
C C 0.0033 0.0016 'International Tables Vol C Tables 4.2.6.8 and 6.1.1.4'
H H 0.0000 0.0000 'International Tables Vol C Tables 4.2.6.8 and 6.1.1.4'
P P 0.1023 0.0942 'International Tables Vol C Tables 4.2.6.8 and 6.1.1.4'

loop_
_geom_angle_atom_site_label_1
_geom_angle_atom_site_label_2
_geom_angle_atom_site_label_3
_geom_angle
_geom_angle_site_symmetry_1
_geom_angle_site_symmetry_3
_geom_angle_publ_flag
C1 P1 C5 93.39(7) . . ?
C1 P1 P1 102.15(6) . 2_765 ?
C5 P1 P1 101.70(6) . 2_765 ?
C2 C1 C8 114.66(14) . . ?
C2 C1 P1 114.52(12) . . ?
C8 C1 P1 105.40(11) . . ?
C2 C1 H1 107.3 . . ?
C8 C1 H1 107.3 . . ?
P1 C1 H1 107.3 . . ?
C3 C2 C1 116.56(14) . . ?
C3 C2 H2A 108.2 . . ?
C1 C2 H2A 108.2 . . ?
C3 C2 H2B 108.2 . . ?
C1 C2 H2B 108.2 . . ?
H2A C2 H2B 107.3 . . ?
C4 C3 C2 115.98(14) . . ?
C4 C3 H3A 108.3 . . ?
C2 C3 H3A 108.3 . . ?
C4 C3 H3B 108.3 . . ?
C2 C3 H3B 108.3 . . ?
H3A C3 H3B 107.4 . . ?
C3 C4 C5 116.52(14) . . ?
C3 C4 H4A 108.2 . . ?
C5 C4 H4A 108.2 . . ?
C3 C4 H4B 108.2 . . ?
C5 C4 H4B 108.2 . . ?
H4A C4 H4B 107.3 . . ?
C4 C5 C6 114.82(14) . . ?
C4 C5 P1 113.95(11) . . ?
C6 C5 P1 105.90(11) . . ?
C4 C5 H5 107.3 . . ?
C6 C5 H5 107.3 . . ?
P1 C5 H5 107.3 . . ?
C7 C6 C5 115.90(14) . . ?
C7 C6 H6A 108.3 . . ?
C5 C6 H6A 108.3 . . ?
C7 C6 H6B 108.3 . . ?
C5 C6 H6B 108.3 . . ?
H6A C6 H6B 107.4 . . ?
C6 C7 C8 115.64(14) . . ?
C6 C7 H7A 108.4 . . ?
C8 C7 H7A 108.4 . . ?
C6 C7 H7B 108.4 . . ?
C8 C7 H7B 108.4 . . ?
H7A C7 H7B 107.4 . . ?
C7 C8 C1 115.61(14) . . ?
C7 C8 H8A 108.4 . . ?
C1 C8 H8A 108.4 . . ?
C7 C8 H8B 108.4 . . ?
C1 C8 H8B 108.4 . . ?
H8A C8 H8B 107.4 . . ?
C13 P2 C9 94.24(7) . . ?
C13 P2 P2 102.07(6) . 2_656 ?
C9 P2 P2 102.33(6) . 2_656 ?
C10 C9 C16 114.85(14) . . ?
C10 C9 P2 113.56(11) . . ?
C16 C9 P2 105.79(11) . . ?
C10 C9 H9 107.4 . . ?
C16 C9 H9 107.4 . . ?
P2 C9 H9 107.4 . . ?
C11 C10 C9 116.15(13) . . ?
C11 C10 H10A 108.2 . . ?
C9 C10 H10A 108.2 . . ?
C11 C10 H10B 108.2 . . ?
C9 C10 H10B 108.2 . . ?
H10A C10 H10B 107.4 . . ?
C10 C11 C12 116.92(14) . . ?
C10 C11 H11A 108.1 . . ?
C12 C11 H11A 108.1 . . ?
C10 C11 H11B 108.1 . . ?
C12 C11 H11B 108.1 . . ?
H11A C11 H11B 107.3 . . ?
C11 C12 C13 116.90(14) . . ?
C11 C12 H12A 108.1 . . ?
C13 C12 H12A 108.1 . . ?
C11 C12 H12B 108.1 . . ?
C13 C12 H12B 108.1 . . ?
H12A C12 H12B 107.3 . . ?
C12 C13 C14 115.24(14) . . ?
C12 C13 P2 113.43(11) . . ?
C14 C13 P2 105.53(11) . . ?
C12 C13 H13 107.4 . . ?
C14 C13 H13 107.4 . . ?
P2 C13 H13 107.4 . . ?
C15 C14 C13 115.26(13) . . ?
C15 C14 H14A 108.5 . . ?
C13 C14 H14A 108.5 . . ?
C15 C14 H14B 108.5 . . ?
C13 C14 H14B 108.5 . . ?
H14A C14 H14B 107.5 . . ?
C14 C15 C16 115.28(14) . . ?
C14 C15 H15A 108.5 . . ?
C16 C15 H15A 108.5 . . ?
C14 C15 H15B 108.5 . . ?
C16 C15 H15B 108.5 . . ?
H15A C15 H15B 107.5 . . ?
C15 C16 C9 115.90(14) . . ?
C15 C16 H16A 108.3 . . ?
C9 C16 H16A 108.3 . . ?
C15 C16 H16B 108.3 . . ?
C9 C16 H16B 108.3 . . ?
H16A C16 H16B 107.4 . . ?

loop_
_geom_bond_atom_site_label_1
_geom_bond_atom_site_label_2
_geom_bond_distance
_geom_bond_site_symmetry_2
_geom_bond_publ_flag
P1 C1 1.8640(18) . ?
P1 C5 1.8657(17) . ?
P1 P1 2.2277(9) 2_765 ?
C1 C2 1.537(2) . ?
C1 C8 1.549(2) . ?
C1 H1 0.9800 . ?
C2 C3 1.536(2) . ?
C2 H2A 0.9700 . ?
C2 H2B 0.9700 . ?
C3 C4 1.534(2) . ?
C3 H3A 0.9700 . ?
C3 H3B 0.9700 . ?
C4 C5 1.536(2) . ?
C4 H4A 0.9700 . ?
C4 H4B 0.9700 . ?
C5 C6 1.545(2) . ?
C5 H5 0.9800 . ?
C6 C7 1.535(2) . ?
C6 H6A 0.9700 . ?
C6 H6B 0.9700 . ?
C7 C8 1.540(2) . ?
C7 H7A 0.9700 . ?
C7 H7B 0.9700 . ?
C8 H8A 0.9700 . ?
C8 H8B 0.9700 . ?
P2 C13 1.8561(17) . ?
P2 C9 1.8610(17) . ?
P2 P2 2.2252(8) 2_656 ?
C9 C10 1.538(2) . ?
C9 C16 1.548(2) . ?
C9 H9 0.9800 . ?
C10 C11 1.536(2) . ?
C10 H10A 0.9700 . ?
C10 H10B 0.9700 . ?
C11 C12 1.537(2) . ?
C11 H11A 0.9700 . ?
C11 H11B 0.9700 . ?
C12 C13 1.538(2) . ?
C12 H12A 0.9700 . ?
C12 H12B 0.9700 . ?
C13 C14 1.546(2) . ?
C13 H13 0.9800 . ?
C14 C15 1.534(2) . ?
C14 H14A 0.9700 . ?
C14 H14B 0.9700 . ?
C15 C16 1.535(2) . ?
C15 H15A 0.9700 . ?
C15 H15B 0.9700 . ?
C16 H16A 0.9700 . ?
C16 H16B 0.9700 . ?

loop_
_geom_torsion_atom_site_label_1
_geom_torsion_atom_site_label_2
_geom_torsion_atom_site_label_3
_geom_torsion_atom_site_label_4
_geom_torsion
_geom_torsion_site_symmetry_1
_geom_torsion_site_symmetry_2
_geom_torsion_site_symmetry_3
_geom_torsion_site_symmetry_4
_geom_torsion_publ_flag
C5 P1 C1 C2 -57.37(13) . . . . ?
P1 P1 C1 C2 45.37(12) 2_765 . . . ?
C5 P1 C1 C8 69.59(12) . . . . ?
P1 P1 C1 C8 172.34(10) 2_765 . . . ?
C8 C1 C2 C3 -65.9(2) . . . . ?
P1 C1 C2 C3 56.20(18) . . . . ?
C1 C2 C3 C4 -43.3(2) . . . . ?
C2 C3 C4 C5 44.1(2) . . . . ?
C3 C4 C5 C6 64.73(19) . . . . ?
C3 C4 C5 P1 -57.66(17) . . . . ?
C1 P1 C5 C4 57.90(13) . . . . ?
P1 P1 C5 C4 -45.26(12) 2_765 . . . ?
C1 P1 C5 C6 -69.26(12) . . . . ?
P1 P1 C5 C6 -172.42(10) 2_765 . . . ?
C4 C5 C6 C7 -64.53(19) . . . . ?
P1 C5 C6 C7 62.11(17) . . . . ?
C5 C6 C7 C8 -45.9(2) . . . . ?
C6 C7 C8 C1 46.5(2) . . . . ?
C2 C1 C8 C7 63.8(2) . . . . ?
P1 C1 C8 C7 -63.08(16) . . . . ?
C13 P2 C9 C10 -58.89(12) . . . . ?
P2 P2 C9 C10 44.46(12) 2_656 . . . ?
C13 P2 C9 C16 67.97(12) . . . . ?
P2 P2 C9 C16 171.32(10) 2_656 . . . ?
C16 C9 C10 C11 -65.38(19) . . . . ?
P2 C9 C10 C11 56.58(17) . . . . ?
C9 C10 C11 C12 -42.4(2) . . . . ?
C10 C11 C12 C13 42.0(2) . . . . ?
C11 C12 C13 C14 66.24(19) . . . . ?
C11 C12 C13 P2 -55.56(17) . . . . ?
C9 P2 C13 C12 58.07(13) . . . . ?
P2 P2 C13 C12 -45.51(12) 2_656 . . . ?
C9 P2 C13 C14 -69.00(11) . . . . ?
P2 P2 C13 C14 -172.58(9) 2_656 . . . ?
C12 C13 C14 C15 -62.19(19) . . . . ?
P2 C13 C14 C15 63.77(16) . . . . ?
C13 C14 C15 C16 -48.5(2) . . . . ?
C14 C15 C16 C9 47.7(2) . . . . ?
C10 C9 C16 C15 64.22(19) . . . . ?
P2 C9 C16 C15 -61.86(16) . . . . ?
